data_7044509
loop_
_publ_author_name
'Ma, Howard Z.'
'Li, Jiaye'
'Canty, Allan J.'
'O'Hair, Richard A. J.'

_publ_section_title
;
 Cluster transformation of [Cu3(\m3-H)(\m3-BH4)((PPh2)2NH)3](BF4) to
 [Cu3(\m3-H)(\m2,\m1-S2CH)((PPh2)2NH)3](BF4) via reaction with CS2. X-ray
 structural characterisation and reactivity of cationic clusters explored
 by multistage mass spectrometry and computational studies
;
_journal_name_full 'Dalton Trans.'
_journal_paper_doi 10.1039/C7DT03510A
_journal_year 2017
_chemical_formula_moiety 'C73 H65 Cu3 N3 P6 S2, C0.94 H2 Cl2, C H1.93 Cl2, B F4.05, C2 H3 N'
_chemical_formula_sum 'C76.94 H71.88 B Cl4 Cu3 F4.05 N4 P6 S2'
_chemical_formula_weight 1722.57
_chemical_name_common Cu3CS2H
_chemical_name_systematic Cu3CS2H
_chemical_properties_physical Air-sensitive
_space_group_crystal_system triclinic
_space_group_IT_number 2
_space_group_name_Hall '-P 1'
_space_group_name_H-M_alt 'P -1'
_symmetry_space_group_name_Hall '-P 1'
_symmetry_space_group_name_H-M 'P -1'
_atom_sites_solution_hydrogens mixed
_atom_sites_solution_primary direct
_audit_creation_date 2017-09-05
_audit_creation_method
;
Olex2 1.2
(compiled 2017.08.10 svn.r3458 for OlexSys, GUI svn.r5381)
;
_audit_update_record
;
2017-09-05 deposited with the CCDC.
2017-10-10 downloaded from the CCDC.
;
_cell_angle_alpha 79.962(3)
_cell_angle_beta 84.904(3)
_cell_angle_gamma 84.146(3)
_cell_formula_units_Z 2
_cell_length_a 14.5606(5)
_cell_length_b 15.3131(5)
_cell_length_c 18.0023(8)
_cell_measurement_reflns_used 8657
_cell_measurement_temperature 130.01(10)
_cell_measurement_theta_max 76.8380
_cell_measurement_theta_min 4.0200
_cell_volume 3921.5(3)
_computing_cell_refinement 'CrysAlisPro 1.171.38.43i (Rigaku OD, 2015)'
_computing_data_collection 'CrysAlisPro 1.171.38.43i (Rigaku OD, 2015)'
_computing_data_reduction 'CrysAlisPro 1.171.38.43i (Rigaku OD, 2015)'
_computing_molecular_graphics 'Olex2 (Dolomanov et al., 2009)'
_computing_publication_material 'Olex2 (Dolomanov et al., 2009)'
_computing_structure_refinement 'ShelXL (Sheldrick, 2015)'
_computing_structure_solution 'ShelXS (Sheldrick, 2008)'
_diffrn_ambient_environment N~2~
_diffrn_ambient_temperature 130.01(10)
_diffrn_detector 'CCD plate'
_diffrn_detector_area_resol_mean 10.2273
_diffrn_detector_type Atlas
_diffrn_measured_fraction_theta_full 0.997
_diffrn_measured_fraction_theta_max 0.973
_diffrn_measurement_details
;
List of Runs (angles in degrees, time in seconds):

  # Type    Start    End  Width  t~exp~   \w     \q     \k     \f   Frames
#--------------------------------------------------------------------------
  1  \w    -50.00  35.00   1.00    1.00    --  -40.81  38.00  30.00   85
  2  \w      7.00  40.00   1.00    1.00    --   40.81  77.00-120.00   33
  3  \w     94.00 120.00   1.00    1.00    --   40.81  77.00-120.00   26
  4  \w    139.00 178.00   1.00    1.77    --  113.00  45.00 -90.00   39
  5  \w    120.00 177.00   1.00    1.77    --  113.00 111.00 -90.00   57
  6  \w     91.00 131.00   1.00    1.77    --  113.00  45.00 -90.00   40
  7  \w     86.00 178.00   1.00    1.77    --  113.00  45.00   0.00   92
  8  \w     82.00 177.00   1.00    1.77    --  113.00  30.00 -30.00   95
  9  \w     71.00 109.00   1.00    1.77    --  113.00 -94.00-180.00   38
 10  \w     56.00 116.00   1.00    1.77    --  113.00-111.00 -60.00   60
 11  \w     41.00 143.00   1.00    1.77    --  113.00 -61.00 -90.00  102
 12  \w     30.00  57.00   1.00    1.77    --  113.00 -94.00-180.00   27
 13  \w     23.00  98.00   1.00    1.00    --   40.81-125.00 120.00   75
 14  \w     48.00 135.00   1.00    1.77    --  113.00 -61.00 150.00   87
 15  \w     41.00 116.00   1.00    1.77    --  113.00-111.00 150.00   75
 16  \w     35.00  86.00   1.00    1.77    --  113.00 -30.00 150.00   51
 17  \w     58.00 150.00   1.00    1.77    --  113.00 178.00 150.00   92
 18  \w     58.00 150.00   1.00    1.77    --  113.00 178.00-180.00   92
 19  \w    -48.00  28.00   1.00    1.00    --  -40.81  38.00-180.00   76
 20  \w   -115.00 -11.00   1.00    1.00    --  -40.81 -57.00-120.00  104
;
_diffrn_measurement_device 'four-circle diffractometer'
_diffrn_measurement_device_type 'SuperNova, Dual, Cu at zero, Atlas'
_diffrn_measurement_method '\w scans'
_diffrn_orient_matrix_type 'CrysAlisPro convention (1999,Acta A55,543-557)'
_diffrn_orient_matrix_UB_11 0.0797524000
_diffrn_orient_matrix_UB_12 0.0514336000
_diffrn_orient_matrix_UB_13 -0.0425260000
_diffrn_orient_matrix_UB_21 0.0417854000
_diffrn_orient_matrix_UB_22 0.0001025000
_diffrn_orient_matrix_UB_23 0.0756564000
_diffrn_orient_matrix_UB_31 0.0571442000
_diffrn_orient_matrix_UB_32 -0.0887402000
_diffrn_orient_matrix_UB_33 -0.0077643000
_diffrn_radiation_monochromator mirror
_diffrn_radiation_probe x-ray
_diffrn_radiation_type CuK\a
_diffrn_radiation_wavelength 1.54184
_diffrn_reflns_av_R_equivalents 0.0377
_diffrn_reflns_av_unetI/netI 0.0550
_diffrn_reflns_Laue_measured_fraction_full 0.997
_diffrn_reflns_Laue_measured_fraction_max 0.973
_diffrn_reflns_limit_h_max 18
_diffrn_reflns_limit_h_min -17
_diffrn_reflns_limit_k_max 16
_diffrn_reflns_limit_k_min -19
_diffrn_reflns_limit_l_max 22
_diffrn_reflns_limit_l_min -22
_diffrn_reflns_number 31062
_diffrn_reflns_point_group_measured_fraction_full 0.997
_diffrn_reflns_point_group_measured_fraction_max 0.973
_diffrn_reflns_theta_full 67.684
_diffrn_reflns_theta_max 77.091
_diffrn_reflns_theta_min 3.529
_diffrn_source 'micro-focus sealed X-ray tube'
_diffrn_source_type 'SuperNova (Cu) X-ray Source'
_exptl_absorpt_coefficient_mu 4.299
_exptl_absorpt_correction_T_max 1.00000
_exptl_absorpt_correction_T_min 0.75944
_exptl_absorpt_correction_type multi-scan
_exptl_absorpt_process_details
;
CrysAlisPro 1.171.38.43i (Rigaku Oxford Diffraction, 2015)
Empirical absorption correction using spherical harmonics,
 implemented in SCALE3 ABSPACK scaling algorithm.
;
_exptl_crystal_colour 'clear orangish orange'
_exptl_crystal_colour_lustre clear
_exptl_crystal_colour_modifier orangish
_exptl_crystal_colour_primary orange
_exptl_crystal_density_diffrn 1.459
_exptl_crystal_description block
_exptl_crystal_F_000 1760
_exptl_crystal_size_max 0.1
_exptl_crystal_size_mid 0.1
_exptl_crystal_size_min 0.1
_refine_diff_density_max 0.489
_refine_diff_density_min -0.706
_refine_diff_density_rms 0.079
_refine_ls_extinction_method none
_refine_ls_goodness_of_fit_ref 1.003
_refine_ls_hydrogen_treatment mixed
_refine_ls_matrix_type full
_refine_ls_number_parameters 818
_refine_ls_number_reflns 16161
_refine_ls_number_restraints 0
_refine_ls_restrained_S_all 1.003
_refine_ls_R_factor_all 0.0676
_refine_ls_R_factor_gt 0.0487
_refine_ls_shift/su_max 0.001
_refine_ls_shift/su_mean 0.000
_refine_ls_structure_factor_coef Fsqd
_refine_ls_weighting_details 'w=1/[\s^2^(Fo^2^)+(0.0417P)^2^+6.9716P] where P=(Fo^2^+2Fc^2^)/3'
_refine_ls_weighting_scheme calc
_refine_ls_wR_factor_gt 0.1149
_refine_ls_wR_factor_ref 0.1261
_reflns_Friedel_coverage 0.000
_reflns_number_gt 12572
_reflns_number_total 16161
_reflns_threshold_expression 'I > 2\s(I)'
_cod_data_source_file c7dt03510a2.cif
_cod_data_source_block lijcu3cs2_orange_20170407
_cod_database_code 7044509
_shelxl_version_number 2014-3
_chemical_oxdiff_formula 'C H N P Cu B F'
_chemical_oxdiff_usercomment 'orange block'
_shelx_space_group_comment
;
The symmetry employed for this shelxl refinement is uniquely defined
by the following loop, which should always be used as a source of
symmetry information in preference to the above space-group names.
They are only intended as comments.
;
_reflns_odcompleteness_completeness 98.69
_reflns_odcompleteness_iscentric 1
_reflns_odcompleteness_theta 75.12
_olex2_refinement_description
;
1. Fixed Uiso
 At 1.2 times of:
  All C(H) groups, All C(H,H,H,H) groups, All N(H) groups
 At 1.5 times of:
  All C(H,H,H) groups
2. Uiso/Uaniso restraints and constraints
Uanis(Cl5) = Uanis(Cl7)
Uanis(F98) = Uanis(F97) = Uanis(F95) = Uanis(F99)
3. Others
 Sof(F97A)=1-FVAR(1)
 Sof(F97)=FVAR(1)
 Sof(F95A)=1-FVAR(2)
 Sof(F95)=FVAR(2)
 Sof(H77C)=Sof(H77D)=Sof(Cl6)=1-FVAR(3)
 Sof(Cl7)=FVAR(3)
 Sof(Cl4)=1-FVAR(4)
 Sof(Cl5)=Sof(H77A)=Sof(H77B)=FVAR(4)
 Sof(H76C)=Sof(H76D)=Sof(Cl1)=1-FVAR(5)
 Sof(Cl2)=Sof(H76A)=Sof(H76B)=FVAR(5)
 Fixed X: H75(0.6387)
 Fixed Y: H75(0.5574)
 Fixed Z: H75(0.504399)
4.a Riding coordinates:
 N2(H2)
4.b Secondary CH2 refined with riding coordinates:
 C76(H76A,H76B), C76(H76C,H76D), C77(H77A,H77B), C77(H77C,H77D)
4.c Aromatic/amide H refined with riding coordinates:
 C36(H36), C35(H35), C34(H34), C33(H33), C32(H32), C2(H2A), C3(H3A), C4(H4),
 C5(H5), C6(H6), C15(H15), C16(H16), C17(H17), C18(H18), C14(H14), C56(H56),
 C57(H57), C58(H58), C59(H59), C60(H60), C46(H46), C45(H45), C44(H44), C48(H48),
  C47(H47), C69(H69), C70(H70), C71(H71), C72(H72), C68(H68), C9(H9), C10(H10),
 C11(H11), C12(H12), C8(H8), C24(H24), C23(H23), C22(H22), C21(H21), C20(H20),
 C40(H40), C41(H41), C42(H42), C38(H38), C39(H39), C64(H64), C63(H63), C62(H62),
  C66(H66), C65(H65), C52(H52), C51(H51), C50(H50), C54(H54), C53(H53),
 C27(H27), C28(H28), C29(H29), C30(H30), C26(H26)
4.d Fitted hexagon refined as free rotating group:
 C31(C36,C35,C34,C33,C32), C2(C3,C4,C5,C6,C1), C15(C16,C17,C18,C13,C14),
 C56(C57,C58,C59,C60,C55), C46(C45,C44,C43,C48,C47), C69(C70,C71,C72,C67,C68),
 C9(C10,C11,C12,C7,C8), C24(C23,C22,C21,C20,C19), C40(C41,C42,C37,C38,C39),
 C64(C63,C62,C61,C66,C65), C52(C51,C50,C49,C54,C53), C27(C28,C29,C30,C25,C26)
4.e Idealised Me refined as rotating group:
 C74(H74A,H74B,H74C)
;
_olex2_date_sample_data_collection 2017-04-07
_olex2_submission_special_instructions 'No special instructions were received'
_oxdiff_exptl_absorpt_empirical_details
;
Empirical correction (ABSPACK) includes:
- Absorption correction using spherical harmonics
- Frame scaling
;
_oxdiff_exptl_absorpt_empirical_full_max 1.775
_oxdiff_exptl_absorpt_empirical_full_min 0.741

loop_
_space_group_symop_operation_xyz
'x, y, z'
'-x, -y, -z'

loop_
_atom_site_label
_atom_site_type_symbol
_atom_site_fract_x
_atom_site_fract_y
_atom_site_fract_z
_atom_site_U_iso_or_equiv
_atom_site_adp_type
_atom_site_occupancy
_atom_site_site_symmetry_order
_atom_site_calc_flag
_atom_site_refinement_flags_posn
_atom_site_refinement_flags_occupancy
_atom_site_disorder_assembly
_atom_site_disorder_group
Cu1 Cu 0.80252(3) 0.64250(3) 0.29286(3) 0.02422(11) Uani 1 1 d . . . .
Cu2 Cu 0.63898(3) 0.59858(3) 0.26475(3) 0.02464(11) Uani 1 1 d . . . .
Cu3 Cu 0.64385(3) 0.75181(3) 0.30531(3) 0.02859(12) Uani 1 1 d . . . .
P6 P 0.88186(6) 0.52973(5) 0.24216(5) 0.02329(16) Uani 1 1 d . . . .
P5 P 0.69952(6) 0.45732(5) 0.26341(5) 0.02376(16) Uani 1 1 d . . . .
P1 P 0.88413(6) 0.76039(5) 0.28930(5) 0.02543(17) Uani 1 1 d . . . .
P4 P 0.52081(6) 0.64681(5) 0.19139(5) 0.02606(17) Uani 1 1 d . . . .
P3 P 0.52142(6) 0.82114(5) 0.24227(5) 0.02721(18) Uani 1 1 d . . . .
P2 P 0.71644(6) 0.83647(5) 0.36899(5) 0.02720(18) Uani 1 1 d . . . .
S1 S 0.77983(7) 0.58122(6) 0.42191(5) 0.0370(2) Uani 1 1 d . . . .
S2 S 0.57945(7) 0.62388(6) 0.38848(6) 0.0370(2) Uani 1 1 d . . . .
Cl2 Cl 0.9870(2) 0.15782(18) 0.4060(2) 0.0670(18) Uani 0.68(2) 1 d . P A 1
Cl5 Cl 1.219(2) 0.0455(17) 0.1157(15) 0.082(4) Uani 0.15(2) 1 d . P B 1
Cl7 Cl 1.1977(17) 0.1945(9) 0.1910(9) 0.082(4) Uani 0.179(16) 1 d . P B 1
N1 N 0.8123(2) 0.45008(18) 0.23487(17) 0.0270(6) Uani 1 1 d . . . .
N3 N 0.4766(2) 0.75247(18) 0.19433(18) 0.0286(6) Uani 1 1 d . . . .
N2 N 0.8316(2) 0.82995(18) 0.34695(17) 0.0289(6) Uani 1 1 d . . . .
H2 H 0.8493 0.8825 0.3324 0.035 Uiso 1 1 d R . . .
F98 F 0.9374(2) 0.12485(19) 0.21871(18) 0.0720(8) Uani 1 1 d . . . .
C31 C 0.42126(13) 0.86591(14) 0.29744(13) 0.0289(7) Uani 1 1 d . . . .
C36 C 0.43723(14) 0.92917(15) 0.34047(15) 0.0411(9) Uani 1 1 d G . . .
H36 H 0.4969 0.9453 0.3416 0.049 Uiso 1 1 calc R . . .
C35 C 0.36404(19) 0.96827(15) 0.38180(15) 0.0479(10) Uani 1 1 d G . . .
H35 H 0.3747 1.0106 0.4106 0.057 Uiso 1 1 calc R . . .
C34 C 0.27488(16) 0.94412(16) 0.38010(15) 0.0485(11) Uani 1 1 d G . . .
H34 H 0.2259 0.9703 0.4078 0.058 Uiso 1 1 calc R . . .
C33 C 0.25891(13) 0.88086(15) 0.33707(16) 0.0414(9) Uani 1 1 d G . . .
H33 H 0.1993 0.8647 0.3359 0.050 Uiso 1 1 calc R . . .
C32 C 0.33209(15) 0.84176(13) 0.29574(13) 0.0337(8) Uani 1 1 d G . . .
H32 H 0.3214 0.7994 0.2669 0.040 Uiso 1 1 calc R . . .
F99 F 0.8731(12) 0.2570(9) 0.2292(7) 0.0720(8) Uani 0.38(2) 1 d . . C 1
C2 C 1.02030(17) 0.39006(14) 0.27864(12) 0.0357(8) Uani 1 1 d . . . .
H2A H 1.0052 0.3687 0.2364 0.043 Uiso 1 1 calc R . . .
C3 C 1.08737(17) 0.34275(12) 0.32384(15) 0.0441(10) Uani 1 1 d G . . .
H3A H 1.1171 0.2898 0.3118 0.053 Uiso 1 1 calc R . . .
C4 C 1.11001(16) 0.37461(14) 0.38700(14) 0.0401(9) Uani 1 1 d G . . .
H4 H 1.1549 0.3430 0.4172 0.048 Uiso 1 1 calc R . . .
C5 C 1.06559(17) 0.45378(14) 0.40495(12) 0.0364(8) Uani 1 1 d G . . .
H5 H 1.0807 0.4751 0.4472 0.044 Uiso 1 1 calc R . . .
C6 C 0.99852(15) 0.50109(12) 0.35975(13) 0.0303(7) Uani 1 1 d G . . .
H6 H 0.9688 0.5541 0.3718 0.036 Uiso 1 1 calc R . . .
C1 C 0.97587(14) 0.46923(13) 0.29659(12) 0.0270(7) Uani 1 1 d G . . .
C15 C 0.75109(16) 0.82336(16) 0.59481(12) 0.0380(9) Uani 1 1 d . . . .
H15 H 0.7946 0.8378 0.6244 0.046 Uiso 1 1 calc R . . .
C16 C 0.6700(2) 0.78891(18) 0.62881(10) 0.0484(10) Uani 1 1 d G . . .
H16 H 0.6593 0.7803 0.6812 0.058 Uiso 1 1 calc R . . .
C17 C 0.60497(16) 0.76727(19) 0.58456(15) 0.0530(11) Uani 1 1 d G . . .
H17 H 0.5507 0.7442 0.6073 0.064 Uiso 1 1 calc R . . .
C18 C 0.62095(15) 0.78009(18) 0.50630(14) 0.0433(9) Uani 1 1 d G . . .
H18 H 0.5774 0.7656 0.4767 0.052 Uiso 1 1 calc R . . .
C13 C 0.70201(16) 0.81455(16) 0.47230(10) 0.0314(7) Uani 1 1 d G . . .
C14 C 0.76707(13) 0.83619(15) 0.51655(13) 0.0323(8) Uani 1 1 d G . . .
H14 H 0.8213 0.8592 0.4938 0.039 Uiso 1 1 calc R . . .
C56 C 0.56193(16) 0.36997(16) 0.21693(12) 0.0403(9) Uani 1 1 d . . . .
H56 H 0.5286 0.3835 0.2606 0.048 Uiso 1 1 calc R . . .
C57 C 0.52206(15) 0.32505(17) 0.16900(17) 0.0512(12) Uani 1 1 d G . . .
H57 H 0.4621 0.3086 0.1806 0.061 Uiso 1 1 calc R . . .
C58 C 0.5719(2) 0.30478(17) 0.10375(16) 0.0581(14) Uani 1 1 d G . . .
H58 H 0.5452 0.2747 0.0717 0.070 Uiso 1 1 calc R . . .
C59 C 0.66156(19) 0.32943(19) 0.08643(13) 0.0564(13) Uani 1 1 d G . . .
H59 H 0.6949 0.3159 0.0428 0.068 Uiso 1 1 calc R . . .
C60 C 0.70143(13) 0.37434(17) 0.13436(15) 0.0424(10) Uani 1 1 d G . . .
H60 H 0.7614 0.3908 0.1228 0.051 Uiso 1 1 calc R . . .
C55 C 0.65162(15) 0.39461(14) 0.19961(13) 0.0303(7) Uani 1 1 d G . . .
C46 C 0.65943(18) 0.64184(17) -0.04693(11) 0.0424(9) Uani 1 1 d . . . .
H46 H 0.6917 0.6399 -0.0937 0.051 Uiso 1 1 calc R . . .
C45 C 0.61949(18) 0.56687(13) -0.00791(13) 0.0406(9) Uani 1 1 d G . . .
H45 H 0.6250 0.5148 -0.0286 0.049 Uiso 1 1 calc R . . .
C44 C 0.57130(16) 0.56971(12) 0.06195(13) 0.0334(8) Uani 1 1 d G . . .
H44 H 0.5446 0.5196 0.0881 0.040 Uiso 1 1 calc R . . .
C43 C 0.56305(15) 0.64752(14) 0.09279(10) 0.0295(7) Uani 1 1 d G . . .
C48 C 0.60299(18) 0.72250(11) 0.05377(13) 0.0372(8) Uani 1 1 d G . . .
H48 H 0.5975 0.7746 0.0744 0.045 Uiso 1 1 calc R . . .
C47 C 0.65118(18) 0.71966(13) -0.01609(13) 0.0438(9) Uani 1 1 d G . . .
H47 H 0.6779 0.7698 -0.0422 0.053 Uiso 1 1 calc R . . .
N4 N 0.3046(3) 0.7975(3) 0.1014(3) 0.0627(11) Uani 1 1 d . . . .
C75 C 0.6683(3) 0.5819(3) 0.4438(2) 0.0398(9) Uani 1 1 d . . . .
C69 C 0.93545(19) 0.96528(11) 0.11394(13) 0.0403(9) Uani 1 1 d . . . .
H69 H 0.9534 1.0229 0.1073 0.048 Uiso 1 1 calc R . . .
C70 C 0.91508(19) 0.92987(14) 0.05191(10) 0.0387(8) Uani 1 1 d G . . .
H70 H 0.9194 0.9638 0.0038 0.046 Uiso 1 1 calc R . . .
C71 C 0.88826(18) 0.84380(14) 0.06184(10) 0.0381(8) Uani 1 1 d G . . .
H71 H 0.8746 0.8201 0.0203 0.046 Uiso 1 1 calc R . . .
C72 C 0.88181(17) 0.79314(11) 0.13381(12) 0.0315(7) Uani 1 1 d G . . .
H72 H 0.8639 0.7356 0.1405 0.038 Uiso 1 1 calc R . . .
C67 C 0.90218(17) 0.82855(13) 0.19584(10) 0.0277(7) Uani 1 1 d G . . .
C68 C 0.92901(18) 0.91462(14) 0.18591(11) 0.0352(8) Uani 1 1 d G . . .
H68 H 0.9426 0.9383 0.2274 0.042 Uiso 1 1 calc R . . .
C9 C 1.16020(13) 0.68659(17) 0.30334(14) 0.0430(9) Uani 1 1 d . . . .
H9 H 1.2111 0.6756 0.2702 0.052 Uiso 1 1 calc R . . .
C10 C 1.16876(13) 0.66935(17) 0.38093(16) 0.0478(11) Uani 1 1 d G . . .
H10 H 1.2254 0.6468 0.3997 0.057 Uiso 1 1 calc R . . .
C11 C 1.09264(18) 0.68581(17) 0.43044(11) 0.0445(10) Uani 1 1 d G . . .
H11 H 1.0984 0.6743 0.4824 0.053 Uiso 1 1 calc R . . .
C12 C 1.00797(14) 0.71952(16) 0.40236(12) 0.0359(8) Uani 1 1 d G . . .
H12 H 0.9570 0.7305 0.4355 0.043 Uiso 1 1 calc R . . .
C7 C 0.99941(12) 0.73677(15) 0.32477(13) 0.0292(7) Uani 1 1 d G . . .
C8 C 1.07552(16) 0.72030(16) 0.27526(10) 0.0370(8) Uani 1 1 d G . . .
H8 H 1.0698 0.7318 0.2233 0.044 Uiso 1 1 calc R . . .
C24 C 0.7145(2) 1.00463(17) 0.28074(15) 0.0505(11) Uani 1 1 d . . . .
H24 H 0.7470 0.9750 0.2443 0.061 Uiso 1 1 calc R . . .
C23 C 0.6925(3) 1.09611(17) 0.26471(17) 0.0761(19) Uani 1 1 d G . . .
H23 H 0.7103 1.1277 0.2175 0.091 Uiso 1 1 calc R . . .
C22 C 0.6440(3) 1.14041(12) 0.3192(2) 0.087(2) Uani 1 1 d G . . .
H22 H 0.6293 1.2016 0.3085 0.104 Uiso 1 1 calc R . . .
C21 C 0.6175(3) 1.09324(18) 0.38969(19) 0.084(2) Uani 1 1 d G . . .
H21 H 0.5850 1.1229 0.4261 0.101 Uiso 1 1 calc R . . .
C20 C 0.6395(2) 1.00176(18) 0.40572(14) 0.0577(14) Uani 1 1 d G . . .
H20 H 0.6218 0.9702 0.4529 0.069 Uiso 1 1 calc R . . .
C19 C 0.6880(2) 0.95746(12) 0.35125(15) 0.0378(9) Uani 1 1 d G . . .
C40 C 1.0052(2) 0.61849(18) -0.00031(11) 0.0580(13) Uani 1 1 d . . . .
H40 H 1.0288 0.6392 -0.0492 0.070 Uiso 1 1 calc R . . .
C41 C 1.06340(15) 0.60008(18) 0.05868(16) 0.0530(12) Uani 1 1 d G . . .
H41 H 1.1260 0.6085 0.0493 0.064 Uiso 1 1 calc R . . .
C42 C 1.02805(15) 0.56907(17) 0.13174(13) 0.0396(9) Uani 1 1 d G . . .
H42 H 1.0670 0.5568 0.1712 0.047 Uiso 1 1 calc R . . .
C37 C 0.93450(16) 0.55647(15) 0.14581(10) 0.0290(7) Uani 1 1 d G . . .
C38 C 0.87630(13) 0.57488(16) 0.08682(14) 0.0366(8) Uani 1 1 d G . . .
H38 H 0.8137 0.5664 0.0962 0.044 Uiso 1 1 calc R . . .
C39 C 0.9116(2) 0.60589(18) 0.01376(12) 0.0489(11) Uani 1 1 d G . . .
H39 H 0.8727 0.6182 -0.0257 0.059 Uiso 1 1 calc R . . .
C64 C 0.6664(2) 0.27038(18) 0.49206(12) 0.0591(14) Uani 1 1 d . . . .
H64 H 0.6589 0.2332 0.5385 0.071 Uiso 1 1 calc R . . .
C63 C 0.74861(19) 0.26251(16) 0.44718(16) 0.0534(12) Uani 1 1 d G . . .
H63 H 0.7961 0.2201 0.4636 0.064 Uiso 1 1 calc R . . .
C62 C 0.75985(14) 0.31807(16) 0.37780(14) 0.0402(9) Uani 1 1 d G . . .
H62 H 0.8148 0.3128 0.3478 0.048 Uiso 1 1 calc R . . .
C61 C 0.68890(16) 0.38150(14) 0.35331(11) 0.0283(7) Uani 1 1 d G . . .
C66 C 0.60672(15) 0.38938(15) 0.39818(15) 0.0408(9) Uani 1 1 d G . . .
H66 H 0.5592 0.4318 0.3818 0.049 Uiso 1 1 calc R . . .
C65 C 0.59548(18) 0.33382(19) 0.46756(14) 0.0559(12) Uani 1 1 d G . . .
H65 H 0.5405 0.3391 0.4976 0.067 Uiso 1 1 calc R . . .
C73 C 0.2335(3) 0.8077(3) 0.0790(3) 0.0460(10) Uani 1 1 d . . . .
F97 F 0.8815(8) 0.2093(5) 0.1127(4) 0.0720(8) Uani 0.577(16) 1 d . P C 1
C52 C 0.26423(15) 0.48632(18) 0.23846(18) 0.0575(13) Uani 1 1 d . . . .
H52 H 0.2128 0.4536 0.2489 0.069 Uiso 1 1 calc R . . .
C51 C 0.32090(19) 0.49069(18) 0.29566(14) 0.0549(12) Uani 1 1 d G . . .
H51 H 0.3074 0.4609 0.3444 0.066 Uiso 1 1 calc R . . .
C50 C 0.39775(17) 0.53953(17) 0.28000(13) 0.0425(9) Uani 1 1 d G . . .
H50 H 0.4357 0.5425 0.3183 0.051 Uiso 1 1 calc R . . .
C49 C 0.41793(14) 0.58400(15) 0.20712(14) 0.0326(8) Uani 1 1 d G . . .
C54 C 0.36126(17) 0.57963(17) 0.14992(12) 0.0407(9) Uani 1 1 d G . . .
H54 H 0.3748 0.6094 0.1012 0.049 Uiso 1 1 calc R . . .
C53 C 0.28441(16) 0.5308(2) 0.16558(16) 0.0530(12) Uani 1 1 d G . . .
H53 H 0.2465 0.5279 0.1273 0.064 Uiso 1 1 calc R . . .
F95 F 1.0135(4) 0.2435(3) 0.1563(3) 0.0720(8) Uani 0.587(6) 1 d . P C 1
C27 C 0.49621(19) 1.05471(17) 0.09016(19) 0.0642(15) Uani 1 1 d . . . .
H27 H 0.4500 1.0992 0.0751 0.077 Uiso 1 1 calc R . . .
C28 C 0.5852(2) 1.05857(17) 0.05548(17) 0.0602(13) Uani 1 1 d G . . .
H28 H 0.5986 1.1057 0.0172 0.072 Uiso 1 1 calc R . . .
C29 C 0.65423(16) 0.99203(19) 0.07804(17) 0.0549(12) Uani 1 1 d G . . .
H29 H 0.7138 0.9946 0.0548 0.066 Uiso 1 1 calc R . . .
C30 C 0.63423(14) 0.92163(15) 0.13527(17) 0.0434(9) Uani 1 1 d G . . .
H30 H 0.6804 0.8771 0.1504 0.052 Uiso 1 1 calc R . . .
C25 C 0.54522(16) 0.91778(14) 0.16996(13) 0.0314(7) Uani 1 1 d G . . .
C26 C 0.47621(14) 0.98431(18) 0.14740(17) 0.0489(11) Uani 1 1 d G . . .
H26 H 0.4167 0.9817 0.1706 0.059 Uiso 1 1 calc R . . .
C74 C 0.1429(3) 0.8247(3) 0.0492(3) 0.0614(14) Uani 1 1 d . . . .
H74A H 0.1498 0.8347 -0.0050 0.092 Uiso 1 1 calc GR . . .
H74B H 0.1108 0.8763 0.0663 0.092 Uiso 1 1 calc GR . . .
H74C H 0.1080 0.7741 0.0667 0.092 Uiso 1 1 calc GR . . .
C76 C 0.9217(4) 0.0729(4) 0.3910(3) 0.0614(19) Uani 0.937(16) 1 d . . . .
H76A H 0.8728 0.0643 0.4311 0.074 Uiso 0.68(2) 1 calc R P A 1
H76B H 0.8927 0.0913 0.3435 0.074 Uiso 0.68(2) 1 calc R P A 1
H76C H 0.9076 0.1018 0.3404 0.074 Uiso 0.32(2) 1 calc R P A 2
H76D H 0.8640 0.0635 0.4214 0.074 Uiso 0.32(2) 1 calc R P A 2
B1 B 0.9231(5) 0.2041(4) 0.1735(4) 0.0584(15) Uani 1 1 d . . . .
C77 C 1.1676(4) 0.0862(4) 0.1989(4) 0.0769(17) Uani 1 1 d . . . .
H77A H 1.1008 0.0853 0.2018 0.092 Uiso 0.15(2) 1 calc R P B 1
H77B H 1.1909 0.0495 0.2440 0.092 Uiso 0.15(2) 1 calc R P B 1
H77C H 1.1578 0.0503 0.2485 0.092 Uiso 0.821(16) 1 calc R P B 2
H77D H 1.1089 0.1182 0.1851 0.092 Uiso 0.821(16) 1 calc R P B 2
F97A F 0.8351(11) 0.1818(8) 0.1325(8) 0.085(4) Uani 0.423(16) 1 d . P C 2
F95A F 0.9860(5) 0.1884(5) 0.1128(4) 0.065(2) Uani 0.413(6) 1 d . P C 2
F99A F 0.8925(6) 0.2752(7) 0.1951(11) 0.110(6) Uani 0.67(3) 1 d . . C 2
Cl6 Cl 1.2483(6) 0.1614(5) 0.20192(17) 0.110(2) Uani 0.821(16) 1 d . P B 2
Cl4 Cl 1.2064(5) 0.0183(6) 0.1338(6) 0.123(2) Uani 0.85(2) 1 d . P B 2
Cl1 Cl 0.9866(14) 0.135(2) 0.430(3) 0.263(11) Uani 0.32(2) 1 d . P A 2
Cl3 Cl 0.98880(11) -0.02863(9) 0.38820(10) 0.0748(4) Uani 1 1 d . . . .
H3 H 0.441(3) 0.771(3) 0.170(2) 0.027(11) Uiso 1 1 d . . . .
H1 H 0.835(3) 0.404(3) 0.226(2) 0.036(12) Uiso 1 1 d . . . .
H H 0.708(3) 0.691(3) 0.243(2) 0.037(11) Uiso 1 1 d . . . .
H75 H 0.6387 0.5574 0.5044 0.032(10) Uiso 1 1 d . . . .

loop_
_atom_site_aniso_label
_atom_site_aniso_U_11
_atom_site_aniso_U_22
_atom_site_aniso_U_33
_atom_site_aniso_U_23
_atom_site_aniso_U_13
_atom_site_aniso_U_12
Cu1 0.0250(2) 0.0181(2) 0.0311(3) -0.00798(18) -0.00455(19) 0.00019(17)
Cu2 0.0246(2) 0.0189(2) 0.0320(3) -0.00821(18) -0.0072(2) 0.00208(17)
Cu3 0.0291(3) 0.0224(2) 0.0375(3) -0.0132(2) -0.0119(2) 0.00470(18)
P6 0.0239(4) 0.0171(3) 0.0296(4) -0.0060(3) -0.0036(3) -0.0002(3)
P5 0.0233(4) 0.0170(3) 0.0319(4) -0.0056(3) -0.0061(3) -0.0003(3)
P1 0.0275(4) 0.0194(3) 0.0313(4) -0.0077(3) -0.0048(3) -0.0026(3)
P4 0.0247(4) 0.0210(3) 0.0349(4) -0.0112(3) -0.0089(3) 0.0032(3)
P3 0.0285(4) 0.0209(4) 0.0344(4) -0.0108(3) -0.0106(4) 0.0052(3)
P2 0.0285(4) 0.0210(4) 0.0350(5) -0.0121(3) -0.0090(4) 0.0025(3)
S1 0.0354(5) 0.0399(5) 0.0362(5) -0.0068(4) -0.0082(4) -0.0005(4)
S2 0.0351(5) 0.0402(5) 0.0381(5) -0.0151(4) -0.0012(4) -0.0019(4)
Cl2 0.069(2) 0.0422(15) 0.096(3) -0.0136(11) -0.0187(13) -0.0219(10)
Cl5 0.092(8) 0.080(6) 0.078(6) -0.026(4) 0.002(5) -0.011(5)
Cl7 0.092(8) 0.080(6) 0.078(6) -0.026(4) 0.002(5) -0.011(5)
N1 0.0258(14) 0.0210(13) 0.0358(16) -0.0088(11) -0.0038(12) -0.0013(11)
N3 0.0291(15) 0.0243(13) 0.0349(16) -0.0137(12) -0.0114(13) 0.0087(11)
N2 0.0338(15) 0.0212(12) 0.0339(15) -0.0086(11) -0.0051(12) -0.0033(11)
F98 0.094(2) 0.0538(13) 0.0654(15) -0.0009(11) -0.0104(14) -0.0073(12)
C31 0.0361(18) 0.0198(14) 0.0302(17) -0.0070(13) -0.0067(14) 0.0092(13)
C36 0.045(2) 0.0336(18) 0.049(2) -0.0231(17) -0.0081(19) 0.0064(16)
C35 0.061(3) 0.039(2) 0.047(2) -0.0217(18) -0.001(2) 0.0035(19)
C34 0.063(3) 0.0308(18) 0.046(2) -0.0068(17) 0.014(2) 0.0069(18)
C33 0.041(2) 0.0298(17) 0.050(2) -0.0064(16) 0.0097(18) 0.0015(15)
C32 0.039(2) 0.0243(15) 0.0364(19) -0.0054(14) -0.0007(16) -0.0002(14)
F99 0.094(2) 0.0538(13) 0.0654(15) -0.0009(11) -0.0104(14) -0.0073(12)
C2 0.0323(19) 0.0268(16) 0.051(2) -0.0117(15) -0.0112(17) 0.0006(14)
C3 0.039(2) 0.0281(17) 0.066(3) -0.0105(18) -0.015(2) 0.0069(15)
C4 0.036(2) 0.0303(17) 0.052(2) 0.0012(16) -0.0164(18) 0.0020(15)
C5 0.037(2) 0.0308(17) 0.043(2) -0.0066(15) -0.0104(17) -0.0012(15)
C6 0.0290(17) 0.0252(15) 0.0370(19) -0.0062(14) -0.0049(15) 0.0010(13)
C1 0.0284(16) 0.0187(14) 0.0347(18) -0.0044(12) -0.0036(14) -0.0041(12)
C15 0.045(2) 0.0316(17) 0.039(2) -0.0135(15) -0.0112(17) 0.0102(16)
C16 0.063(3) 0.045(2) 0.037(2) -0.0156(18) 0.004(2) 0.004(2)
C17 0.054(3) 0.059(3) 0.051(3) -0.029(2) 0.018(2) -0.017(2)
C18 0.037(2) 0.049(2) 0.050(2) -0.0303(19) 0.0061(18) -0.0063(17)
C13 0.0321(18) 0.0263(15) 0.0383(19) -0.0165(14) -0.0020(15) 0.0037(13)
C14 0.0344(19) 0.0253(15) 0.0384(19) -0.0096(14) -0.0098(15) 0.0055(13)
C56 0.044(2) 0.0314(17) 0.047(2) 0.0003(16) -0.0204(19) -0.0092(16)
C57 0.053(3) 0.038(2) 0.067(3) -0.003(2) -0.029(2) -0.0142(18)
C58 0.068(3) 0.037(2) 0.081(4) -0.025(2) -0.045(3) 0.005(2)
C59 0.058(3) 0.050(2) 0.072(3) -0.041(2) -0.031(3) 0.021(2)
C60 0.038(2) 0.041(2) 0.055(2) -0.0284(19) -0.0156(19) 0.0106(16)
C55 0.0344(18) 0.0184(14) 0.0393(19) -0.0057(13) -0.0151(15) 0.0040(13)
C46 0.043(2) 0.051(2) 0.034(2) -0.0123(17) -0.0052(17) 0.0065(18)
C45 0.046(2) 0.0360(19) 0.043(2) -0.0204(17) -0.0083(18) 0.0073(17)
C44 0.0323(18) 0.0294(16) 0.041(2) -0.0140(15) -0.0077(16) 0.0030(14)
C43 0.0273(17) 0.0279(15) 0.0357(18) -0.0116(14) -0.0112(14) 0.0041(13)
C48 0.044(2) 0.0306(17) 0.039(2) -0.0148(15) -0.0028(17) 0.0027(15)
C47 0.051(2) 0.038(2) 0.041(2) -0.0055(17) -0.0027(19) -0.0007(18)
N4 0.051(2) 0.075(3) 0.061(3) -0.007(2) -0.022(2) 0.011(2)
C75 0.042(2) 0.040(2) 0.039(2) -0.0136(17) -0.0016(17) 0.0018(16)
C69 0.045(2) 0.0271(17) 0.048(2) -0.0056(16) 0.0050(18) -0.0105(15)
C70 0.040(2) 0.0340(18) 0.039(2) 0.0017(16) 0.0001(17) -0.0065(15)
C71 0.045(2) 0.0340(18) 0.036(2) -0.0075(15) -0.0085(17) -0.0041(16)
C72 0.0367(19) 0.0224(15) 0.0368(19) -0.0066(13) -0.0057(15) -0.0036(13)
C67 0.0292(17) 0.0226(14) 0.0320(17) -0.0073(13) -0.0010(14) -0.0014(12)
C68 0.041(2) 0.0300(17) 0.038(2) -0.0104(15) 0.0022(16) -0.0110(15)
C9 0.0293(19) 0.040(2) 0.063(3) -0.0191(19) -0.0039(18) -0.0035(15)
C10 0.033(2) 0.041(2) 0.073(3) -0.012(2) -0.023(2) -0.0004(16)
C11 0.048(2) 0.039(2) 0.050(2) -0.0100(18) -0.024(2) -0.0023(17)
C12 0.036(2) 0.0345(18) 0.040(2) -0.0105(15) -0.0089(16) -0.0035(15)
C7 0.0296(17) 0.0217(14) 0.0389(19) -0.0101(13) -0.0057(15) -0.0033(12)
C8 0.036(2) 0.0287(17) 0.049(2) -0.0109(16) -0.0052(17) -0.0043(14)
C24 0.058(3) 0.0272(18) 0.065(3) -0.0028(19) -0.018(2) 0.0042(18)
C23 0.092(4) 0.034(2) 0.101(5) 0.010(3) -0.043(4) -0.005(2)
C22 0.121(5) 0.0211(19) 0.128(6) -0.023(3) -0.073(5) 0.022(3)
C21 0.119(5) 0.043(3) 0.103(5) -0.048(3) -0.068(4) 0.044(3)
C20 0.078(3) 0.041(2) 0.062(3) -0.030(2) -0.039(3) 0.027(2)
C19 0.042(2) 0.0248(16) 0.052(2) -0.0192(16) -0.0206(18) 0.0074(15)
C40 0.085(4) 0.036(2) 0.044(2) 0.0028(18) 0.019(3) 0.001(2)
C41 0.056(3) 0.041(2) 0.056(3) -0.002(2) 0.022(2) -0.0067(19)
C42 0.041(2) 0.0327(18) 0.044(2) -0.0065(16) 0.0050(17) -0.0045(15)
C37 0.0341(18) 0.0175(13) 0.0346(18) -0.0058(13) 0.0012(15) 0.0013(12)
C38 0.046(2) 0.0265(16) 0.0362(19) -0.0091(14) -0.0018(17) 0.0051(15)
C39 0.076(3) 0.035(2) 0.032(2) -0.0039(16) 0.000(2) 0.008(2)
C64 0.091(4) 0.055(3) 0.035(2) 0.008(2) -0.019(2) -0.039(3)
C63 0.062(3) 0.043(2) 0.053(3) 0.011(2) -0.023(2) -0.014(2)
C62 0.046(2) 0.0305(17) 0.044(2) 0.0022(16) -0.0135(18) -0.0044(16)
C61 0.0317(17) 0.0238(15) 0.0318(17) -0.0060(13) -0.0064(14) -0.0074(13)
C66 0.045(2) 0.0337(18) 0.044(2) -0.0071(16) 0.0046(18) -0.0103(16)
C65 0.071(3) 0.058(3) 0.042(2) -0.012(2) 0.015(2) -0.035(2)
C73 0.045(2) 0.044(2) 0.048(2) -0.0062(18) -0.007(2) 0.0014(18)
F97 0.094(2) 0.0538(13) 0.0654(15) -0.0009(11) -0.0104(14) -0.0073(12)
C52 0.032(2) 0.054(3) 0.094(4) -0.035(3) 0.006(2) -0.0111(19)
C51 0.039(2) 0.046(2) 0.077(3) -0.004(2) 0.001(2) -0.0057(19)
C50 0.0300(19) 0.039(2) 0.057(3) -0.0039(18) -0.0056(18) -0.0006(15)
C49 0.0284(17) 0.0250(15) 0.047(2) -0.0141(15) -0.0079(16) 0.0030(13)
C54 0.0286(19) 0.049(2) 0.050(2) -0.0262(19) -0.0052(17) 0.0007(16)
C53 0.029(2) 0.069(3) 0.073(3) -0.045(3) -0.004(2) -0.0054(19)
F95 0.094(2) 0.0538(13) 0.0654(15) -0.0009(11) -0.0104(14) -0.0073(12)
C27 0.061(3) 0.046(2) 0.072(3) 0.017(2) 0.005(3) 0.010(2)
C28 0.070(3) 0.043(2) 0.062(3) 0.004(2) 0.013(3) -0.011(2)
C29 0.049(3) 0.051(2) 0.065(3) -0.013(2) 0.011(2) -0.013(2)
C30 0.036(2) 0.038(2) 0.057(3) -0.0116(18) -0.0006(19) -0.0013(16)
C25 0.0336(18) 0.0256(15) 0.0372(19) -0.0098(14) -0.0072(15) -0.0009(13)
C26 0.039(2) 0.043(2) 0.057(3) 0.005(2) -0.001(2) 0.0073(18)
C74 0.052(3) 0.052(3) 0.083(4) -0.012(3) -0.023(3) 0.001(2)
C76 0.064(4) 0.060(3) 0.065(4) -0.021(3) 0.000(3) -0.015(3)
B1 0.067(4) 0.041(3) 0.059(3) 0.004(2) 0.003(3) 0.009(3)
C77 0.073(4) 0.066(3) 0.089(5) -0.010(3) -0.007(3) 0.000(3)
F97A 0.099(9) 0.068(6) 0.098(8) -0.037(5) -0.025(7) -0.002(6)
F95A 0.066(5) 0.055(4) 0.064(5) -0.006(3) 0.021(4) 0.012(3)
F99A 0.073(5) 0.065(5) 0.222(14) -0.105(7) -0.073(6) 0.042(4)
Cl6 0.137(5) 0.151(4) 0.0619(13) -0.0403(18) 0.0069(18) -0.073(4)
Cl4 0.110(3) 0.127(4) 0.158(5) -0.094(4) -0.072(3) 0.043(3)
Cl1 0.32(3) 0.163(13) 0.36(3) -0.083(17) -0.14(2) -0.092(14)
Cl3 0.0732(9) 0.0598(7) 0.0989(11) -0.0208(7) -0.0240(8) -0.0134(6)

loop_
_atom_type_symbol
_atom_type_description
_atom_type_scat_dispersion_real
_atom_type_scat_dispersion_imag
_atom_type_scat_source
C C 0.0181 0.0091 'International Tables Vol C Tables 4.2.6.8 and 6.1.1.4'
H H 0.0000 0.0000 'International Tables Vol C Tables 4.2.6.8 and 6.1.1.4'
B B 0.0090 0.0039 'International Tables Vol C Tables 4.2.6.8 and 6.1.1.4'
Cl Cl 0.3639 0.7018 'International Tables Vol C Tables 4.2.6.8 and 6.1.1.4'
Cu Cu -1.9646 0.5888 'International Tables Vol C Tables 4.2.6.8 and 6.1.1.4'
F F 0.0727 0.0534 'International Tables Vol C Tables 4.2.6.8 and 6.1.1.4'
N N 0.0311 0.0180 'International Tables Vol C Tables 4.2.6.8 and 6.1.1.4'
P P 0.2955 0.4335 'International Tables Vol C Tables 4.2.6.8 and 6.1.1.4'
S S 0.3331 0.5567 'International Tables Vol C Tables 4.2.6.8 and 6.1.1.4'

loop_
_geom_angle_atom_site_label_1
_geom_angle_atom_site_label_2
_geom_angle_atom_site_label_3
_geom_angle
Cu2 Cu1 Cu3 57.415(17)
Cu2 Cu1 H 42.1(13)
Cu3 Cu1 H 37.7(13)
P6 Cu1 Cu2 93.70(3)
P6 Cu1 Cu3 149.02(3)
P6 Cu1 S1 103.23(4)
P6 Cu1 H 113.6(13)
P1 Cu1 Cu2 142.32(3)
P1 Cu1 Cu3 88.80(3)
P1 Cu1 P6 113.84(4)
P1 Cu1 S1 105.55(4)
P1 Cu1 H 101.2(13)
S1 Cu1 Cu2 91.59(3)
S1 Cu1 Cu3 89.68(3)
S1 Cu1 H 119.5(14)
Cu1 Cu2 H 40.5(13)
Cu3 Cu2 Cu1 62.743(18)
Cu3 Cu2 H 41.6(13)
P5 Cu2 Cu1 89.92(3)
P5 Cu2 Cu3 150.32(3)
P5 Cu2 S2 112.79(4)
P5 Cu2 H 122.4(13)
P4 Cu2 Cu1 141.29(3)
P4 Cu2 Cu3 93.21(3)
P4 Cu2 P5 116.24(3)
P4 Cu2 S2 104.37(4)
P4 Cu2 H 101.2(13)
S2 Cu2 Cu1 89.23(3)
S2 Cu2 Cu3 59.07(3)
S2 Cu2 H 96.7(13)
Cu1 Cu3 H 38.1(13)
Cu2 Cu3 Cu1 59.842(17)
Cu2 Cu3 H 43.8(14)
P3 Cu3 Cu1 143.82(3)
P3 Cu3 Cu2 96.52(3)
P3 Cu3 S2 103.79(4)
P3 Cu3 H 105.7(13)
P2 Cu3 Cu1 90.28(3)
P2 Cu3 Cu2 147.31(3)
P2 Cu3 P3 116.14(3)
P2 Cu3 S2 112.77(4)
P2 Cu3 H 119.3(14)
S2 Cu3 Cu1 86.24(3)
S2 Cu3 Cu2 56.68(3)
S2 Cu3 H 96.5(13)
N1 P6 Cu1 111.36(11)
N1 P6 C1 104.03(12)
N1 P6 C37 102.68(14)
C1 P6 Cu1 115.46(8)
C37 P6 Cu1 117.24(8)
C37 P6 C1 104.51(11)
N1 P5 Cu2 113.04(10)
N1 P5 C55 101.77(13)
N1 P5 C61 105.83(13)
C55 P5 Cu2 117.33(8)
C61 P5 Cu2 115.77(9)
C61 P5 C55 101.36(11)
N2 P1 Cu1 110.98(11)
N2 P1 C67 106.33(13)
N2 P1 C7 101.73(13)
C67 P1 Cu1 115.28(8)
C7 P1 Cu1 116.40(8)
C7 P1 C67 104.80(11)
N3 P4 Cu2 114.98(11)
N3 P4 C43 104.43(14)
N3 P4 C49 103.31(14)
C43 P4 Cu2 108.57(8)
C43 P4 C49 106.41(11)
C49 P4 Cu2 118.02(9)
N3 P3 Cu3 111.46(10)
N3 P3 C31 104.01(13)
N3 P3 C25 103.68(14)
C31 P3 Cu3 118.06(9)
C25 P3 Cu3 116.23(9)
C25 P3 C31 101.68(11)
N2 P2 Cu3 111.90(10)
N2 P2 C13 105.75(13)
N2 P2 C19 100.93(14)
C13 P2 Cu3 117.59(9)
C13 P2 C19 100.26(12)
C19 P2 Cu3 118.29(9)
C75 S1 Cu1 107.95(15)
Cu2 S2 Cu3 64.25(3)
C75 S2 Cu2 103.45(14)
C75 S2 Cu3 102.65(15)
P6 N1 H1 118(3)
P5 N1 P6 122.32(18)
P5 N1 H1 118(3)
P4 N3 H3 118(3)
P3 N3 P4 123.64(18)
P3 N3 H3 118(3)
P1 N2 H2 109.8
P2 N2 P1 122.13(17)
P2 N2 H2 109.7
C36 C31 P3 116.75(13)
C36 C31 C32 120.0
C32 C31 P3 123.21(13)
C31 C36 H36 120.0
C35 C36 C31 120.0
C35 C36 H36 120.0
C36 C35 H35 120.0
C36 C35 C34 120.0
C34 C35 H35 120.0
C35 C34 H34 120.0
C33 C34 C35 120.0
C33 C34 H34 120.0
C34 C33 H33 120.0
C34 C33 C32 120.0
C32 C33 H33 120.0
C31 C32 H32 120.0
C33 C32 C31 120.0
C33 C32 H32 120.0
C3 C2 H2A 120.0
C3 C2 C1 120.0
C1 C2 H2A 120.0
C2 C3 H3A 120.0
C2 C3 C4 120.0
C4 C3 H3A 120.0
C3 C4 H4 120.0
C5 C4 C3 120.0
C5 C4 H4 120.0
C4 C5 H5 120.0
C6 C5 C4 120.0
C6 C5 H5 120.0
C5 C6 H6 120.0
C5 C6 C1 120.0
C1 C6 H6 120.0
C2 C1 P6 121.33(12)
C6 C1 P6 118.55(12)
C6 C1 C2 120.0
C16 C15 H15 120.0
C16 C15 C14 120.0
C14 C15 H15 120.0
C15 C16 H16 120.0
C17 C16 C15 120.0
C17 C16 H16 120.0
C16 C17 H17 120.0
C16 C17 C18 120.0
C18 C17 H17 120.0
C17 C18 H18 120.0
C13 C18 C17 120.0
C13 C18 H18 120.0
C18 C13 P2 118.23(14)
C18 C13 C14 120.0
C14 C13 P2 121.67(14)
C15 C14 H14 120.0
C13 C14 C15 120.0
C13 C14 H14 120.0
C57 C56 H56 120.0
C57 C56 C55 120.0
C55 C56 H56 120.0
C56 C57 H57 120.0
C56 C57 C58 120.0
C58 C57 H57 120.0
C57 C58 H58 120.0
C59 C58 C57 120.0
C59 C58 H58 120.0
C58 C59 H59 120.0
C58 C59 C60 120.0
C60 C59 H59 120.0
C59 C60 H60 120.0
C55 C60 C59 120.0
C55 C60 H60 120.0
C56 C55 P5 118.14(14)
C60 C55 P5 121.83(14)
C60 C55 C56 120.0
C45 C46 H46 120.0
C45 C46 C47 120.0
C47 C46 H46 120.0
C46 C45 H45 120.0
C44 C45 C46 120.0
C44 C45 H45 120.0
C45 C44 H44 120.0
C45 C44 C43 120.0
C43 C44 H44 120.0
C44 C43 P4 120.57(13)
C48 C43 P4 118.32(13)
C48 C43 C44 120.0
C43 C48 H48 120.0
C47 C48 C43 120.0
C47 C48 H48 120.0
C46 C47 H47 120.0
C48 C47 C46 120.0
C48 C47 H47 120.0
S1 C75 S2 128.8(3)
S1 C75 H75 121.7(3)
S2 C75 H75 109.3(3)
C70 C69 H69 120.0
C70 C69 C68 120.0
C68 C69 H69 120.0
C69 C70 H70 120.0
C69 C70 C71 120.0
C71 C70 H70 120.0
C70 C71 H71 120.0
C72 C71 C70 120.0
C72 C71 H71 120.0
C71 C72 H72 120.0
C71 C72 C67 120.0
C67 C72 H72 120.0
C72 C67 P1 117.18(12)
C68 C67 P1 122.68(12)
C68 C67 C72 120.0
C69 C68 H68 120.0
C67 C68 C69 120.0
C67 C68 H68 120.0
C10 C9 H9 120.0
C10 C9 C8 120.0
C8 C9 H9 120.0
C9 C10 H10 120.0
C11 C10 C9 120.0
C11 C10 H10 120.0
C10 C11 H11 120.0
C10 C11 C12 120.0
C12 C11 H11 120.0
C11 C12 H12 120.0
C7 C12 C11 120.0
C7 C12 H12 120.0
C12 C7 P1 119.33(13)
C8 C7 P1 119.63(13)
C8 C7 C12 120.0
C9 C8 H8 120.0
C7 C8 C9 120.0
C7 C8 H8 120.0
C23 C24 H24 120.0
C23 C24 C19 120.0
C19 C24 H24 120.0
C24 C23 H23 120.0
C24 C23 C22 120.0
C22 C23 H23 120.0
C23 C22 H22 120.0
C21 C22 C23 120.0
C21 C22 H22 120.0
C22 C21 H21 120.0
C22 C21 C20 120.0
C20 C21 H21 120.0
C21 C20 H20 120.0
C21 C20 C19 120.0
C19 C20 H20 120.0
C24 C19 P2 118.37(15)
C20 C19 P2 121.61(15)
C20 C19 C24 120.0
C41 C40 H40 120.0
C41 C40 C39 120.0
C39 C40 H40 120.0
C40 C41 H41 120.0
C40 C41 C42 120.0
C42 C41 H41 120.0
C41 C42 H42 120.0
C37 C42 C41 120.0
C37 C42 H42 120.0
C42 C37 P6 121.57(14)
C42 C37 C38 120.0
C38 C37 P6 117.96(14)
C37 C38 H38 120.0
C39 C38 C37 120.0
C39 C38 H38 120.0
C40 C39 H39 120.0
C38 C39 C40 120.0
C38 C39 H39 120.0
C63 C64 H64 120.0
C63 C64 C65 120.0
C65 C64 H64 120.0
C64 C63 H63 120.0
C64 C63 C62 120.0
C62 C63 H63 120.0
C63 C62 H62 120.0
C61 C62 C63 120.0
C61 C62 H62 120.0
C62 C61 P5 122.27(14)
C62 C61 C66 120.0
C66 C61 P5 117.72(14)
C61 C66 H66 120.0
C61 C66 C65 120.0
C65 C66 H66 120.0
C64 C65 H65 120.0
C66 C65 C64 120.0
C66 C65 H65 120.0
N4 C73 C74 177.6(5)
C51 C52 H52 120.0
C51 C52 C53 120.0
C53 C52 H52 120.0
C52 C51 H51 120.0
C52 C51 C50 120.0
C50 C51 H51 120.0
C51 C50 H50 120.0
C49 C50 C51 120.0
C49 C50 H50 120.0
C50 C49 P4 117.13(14)
C54 C49 P4 122.87(14)
C54 C49 C50 120.0
C49 C54 H54 120.0
C49 C54 C53 120.0
C53 C54 H54 120.0
C52 C53 H53 120.0
C54 C53 C52 120.0
C54 C53 H53 120.0
C28 C27 H27 120.0
C28 C27 C26 120.0
C26 C27 H27 120.0
C27 C28 H28 120.0
C27 C28 C29 120.0
C29 C28 H28 120.0
C28 C29 H29 120.0
C30 C29 C28 120.0
C30 C29 H29 120.0
C29 C30 H30 120.0
C29 C30 C25 120.0
C25 C30 H30 120.0
C30 C25 P3 118.20(14)
C26 C25 P3 121.75(14)
C26 C25 C30 120.0
C27 C26 H26 120.0
C25 C26 C27 120.0
C25 C26 H26 120.0
C73 C74 H74A 109.5
C73 C74 H74B 109.5
C73 C74 H74C 109.5
H74A C74 H74B 109.5
H74A C74 H74C 109.5
H74B C74 H74C 109.5
Cl2 C76 H76A 109.0
Cl2 C76 H76B 109.0
H76A C76 H76B 107.8
H76C C76 H76D 108.8
Cl1 C76 H76C 110.7
Cl1 C76 H76D 110.7
Cl1 C76 Cl3 105.4(10)
Cl3 C76 Cl2 112.7(3)
Cl3 C76 H76A 109.0
Cl3 C76 H76B 109.0
Cl3 C76 H76C 110.7
Cl3 C76 H76D 110.7
F98 B1 F99 99.7(6)
F98 B1 F95 108.1(5)
F98 B1 F97A 97.9(7)
F98 B1 F95A 98.7(5)
F97 B1 F98 119.8(6)
F97 B1 F99 113.8(8)
F97 B1 F95 110.5(7)
F95 B1 F99 103.4(8)
F95A B1 F97A 93.2(8)
F99A B1 F98 125.3(11)
F99A B1 F97A 101.1(6)
F99A B1 F95A 130.4(11)
Cl5 C77 H77A 110.5
Cl5 C77 H77B 110.5
Cl7 C77 Cl5 106.3(9)
Cl7 C77 H77A 110.5
Cl7 C77 H77B 110.5
H77A C77 H77B 108.7
H77C C77 H77D 108.2
Cl6 C77 H77C 109.7
Cl6 C77 H77D 109.7
Cl4 C77 H77C 109.7
Cl4 C77 H77D 109.7
Cl4 C77 Cl6 109.9(6)

loop_
_geom_bond_atom_site_label_1
_geom_bond_atom_site_label_2
_geom_bond_distance
Cu1 Cu2 2.6529(7)
Cu1 Cu3 2.7276(7)
Cu1 P6 2.2594(9)
Cu1 P1 2.2492(9)
Cu1 S1 2.3568(11)
Cu1 H 1.74(4)
Cu2 Cu3 2.5853(6)
Cu2 P5 2.2544(8)
Cu2 P4 2.2482(9)
Cu2 S2 2.3985(11)
Cu2 H 1.79(4)
Cu3 P3 2.2685(9)
Cu3 P2 2.2639(9)
Cu3 S2 2.4619(11)
Cu3 H 1.72(4)
P6 N1 1.692(3)
P6 C1 1.8317(17)
P6 C37 1.8288(19)
P5 N1 1.675(3)
P5 C55 1.8414(18)
P5 C61 1.8242(19)
P1 N2 1.695(3)
P1 C67 1.8314(18)
P1 C7 1.8281(18)
P4 N3 1.687(3)
P4 C43 1.8247(19)
P4 C49 1.8365(19)
P3 N3 1.683(3)
P3 C31 1.8329(19)
P3 C25 1.832(2)
P2 N2 1.686(3)
P2 C13 1.828(2)
P2 C19 1.8349(18)
S1 C75 1.637(4)
S2 C75 1.706(4)
Cl2 C76 1.758(6)
Cl5 C77 1.80(3)
Cl7 C77 1.738(14)
N1 H1 0.78(4)
N3 H3 0.72(4)
N2 H2 0.8600
F98 B1 1.346(6)
C31 C36 1.3900
C31 C32 1.3900
C36 H36 0.9300
C36 C35 1.3900
C35 H35 0.9300
C35 C34 1.3900
C34 H34 0.9300
C34 C33 1.3900
C33 H33 0.9300
C33 C32 1.3900
C32 H32 0.9300
F99 B1 1.493(16)
C2 H2A 0.9300
C2 C3 1.3900
C2 C1 1.3900
C3 H3A 0.9300
C3 C4 1.3900
C4 H4 0.9300
C4 C5 1.3900
C5 H5 0.9300
C5 C6 1.3900
C6 H6 0.9300
C6 C1 1.3900
C15 H15 0.9300
C15 C16 1.3900
C15 C14 1.3900
C16 H16 0.9300
C16 C17 1.3900
C17 H17 0.9300
C17 C18 1.3900
C18 H18 0.9300
C18 C13 1.3900
C13 C14 1.3900
C14 H14 0.9300
C56 H56 0.9300
C56 C57 1.3900
C56 C55 1.3900
C57 H57 0.9300
C57 C58 1.3900
C58 H58 0.9300
C58 C59 1.3900
C59 H59 0.9300
C59 C60 1.3900
C60 H60 0.9300
C60 C55 1.3900
C46 H46 0.9300
C46 C45 1.3900
C46 C47 1.3900
C45 H45 0.9300
C45 C44 1.3900
C44 H44 0.9300
C44 C43 1.3900
C43 C48 1.3900
C48 H48 0.9300
C48 C47 1.3900
C47 H47 0.9300
N4 C73 1.131(6)
C75 H75 1.151(4)
C69 H69 0.9300
C69 C70 1.3900
C69 C68 1.3900
C70 H70 0.9300
C70 C71 1.3900
C71 H71 0.9300
C71 C72 1.3900
C72 H72 0.9300
C72 C67 1.3900
C67 C68 1.3900
C68 H68 0.9300
C9 H9 0.9300
C9 C10 1.3900
C9 C8 1.3900
C10 H10 0.9300
C10 C11 1.3900
C11 H11 0.9300
C11 C12 1.3900
C12 H12 0.9300
C12 C7 1.3900
C7 C8 1.3900
C8 H8 0.9300
C24 H24 0.9300
C24 C23 1.3900
C24 C19 1.3900
C23 H23 0.9300
C23 C22 1.3900
C22 H22 0.9300
C22 C21 1.3900
C21 H21 0.9300
C21 C20 1.3900
C20 H20 0.9300
C20 C19 1.3900
C40 H40 0.9300
C40 C41 1.3900
C40 C39 1.3900
C41 H41 0.9300
C41 C42 1.3900
C42 H42 0.9300
C42 C37 1.3900
C37 C38 1.3900
C38 H38 0.9300
C38 C39 1.3900
C39 H39 0.9300
C64 H64 0.9300
C64 C63 1.3900
C64 C65 1.3900
C63 H63 0.9300
C63 C62 1.3900
C62 H62 0.9300
C62 C61 1.3900
C61 C66 1.3900
C66 H66 0.9300
C66 C65 1.3900
C65 H65 0.9300
C73 C74 1.450(6)
F97 B1 1.283(10)
C52 H52 0.9300
C52 C51 1.3900
C52 C53 1.3900
C51 H51 0.9300
C51 C50 1.3900
C50 H50 0.9300
C50 C49 1.3900
C49 C54 1.3900
C54 H54 0.9300
C54 C53 1.3900
C53 H53 0.9300
F95 B1 1.488(9)
C27 H27 0.9300
C27 C28 1.3900
C27 C26 1.3900
C28 H28 0.9300
C28 C29 1.3900
C29 H29 0.9300
C29 C30 1.3900
C30 H30 0.9300
C30 C25 1.3900
C25 C26 1.3900
C26 H26 0.9300
C74 H74A 0.9600
C74 H74B 0.9600
C74 H74C 0.9600
C76 H76A 0.9700
C76 H76B 0.9700
C76 H76C 0.9700
C76 H76D 0.9700
C76 Cl1 1.679(16)
C76 Cl3 1.756(6)
B1 F97A 1.627(14)
B1 F95A 1.399(9)
B1 F99A 1.247(8)
C77 H77A 0.9700
C77 H77B 0.9700
C77 H77C 0.9700
C77 H77D 0.9700
C77 Cl6 1.738(7)
C77 Cl4 1.720(8)

loop_
_geom_torsion_atom_site_label_1
_geom_torsion_atom_site_label_2
_geom_torsion_atom_site_label_3
_geom_torsion_atom_site_label_4
_geom_torsion
Cu1 P6 N1 P5 -0.5(2)
Cu1 P6 C1 C2 169.51(11)
Cu1 P6 C1 C6 -6.48(16)
Cu1 P6 C37 C42 99.94(13)
Cu1 P6 C37 C38 -72.20(14)
Cu1 P1 N2 P2 -26.5(2)
Cu1 P1 C67 C72 -12.85(16)
Cu1 P1 C67 C68 162.84(12)
Cu1 P1 C7 C12 -77.72(14)
Cu1 P1 C7 C8 90.64(14)
Cu1 S1 C75 S2 -3.5(3)
Cu2 P5 N1 P6 24.2(2)
Cu2 P5 C55 C56 -69.61(15)
Cu2 P5 C55 C60 108.31(14)
Cu2 P5 C61 C62 -140.03(13)
Cu2 P5 C61 C66 39.30(16)
Cu2 P4 N3 P3 4.8(3)
Cu2 P4 C43 C44 81.71(14)
Cu2 P4 C43 C48 -86.25(13)
Cu2 P4 C49 C50 29.25(16)
Cu2 P4 C49 C54 -150.68(12)
Cu2 S2 C75 S1 33.7(3)
Cu3 P3 N3 P4 -2.3(3)
Cu3 P3 C31 C36 59.04(14)
Cu3 P3 C31 C32 -123.17(13)
Cu3 P3 C25 C30 26.71(19)
Cu3 P3 C25 C26 -155.88(15)
Cu3 P2 N2 P1 -4.8(2)
Cu3 P2 C13 C18 -28.38(15)
Cu3 P2 C13 C14 155.36(11)
Cu3 P2 C19 C24 -68.01(18)
Cu3 P2 C19 C20 110.65(17)
Cu3 S2 C75 S1 -32.4(3)
P6 C37 C38 C39 172.27(17)
P5 C61 C66 C65 -179.35(18)
P1 C67 C68 C69 -175.58(19)
P1 C7 C8 C9 -168.28(17)
P4 C43 C48 C47 168.03(17)
P4 C49 C54 C53 179.92(19)
P3 C31 C36 C35 177.87(17)
P3 C31 C32 C33 -177.73(19)
P3 C25 C26 C27 -177.4(2)
P2 C13 C14 C15 176.20(18)
N1 P6 C1 C2 47.17(18)
N1 P6 C1 C6 -128.82(16)
N1 P6 C37 C42 -137.66(15)
N1 P6 C37 C38 50.19(16)
N1 P5 C55 C56 166.50(15)
N1 P5 C55 C60 -15.59(18)
N1 P5 C61 C62 -13.98(19)
N1 P5 C61 C66 165.35(15)
N3 P4 C43 C44 -155.17(16)
N3 P4 C43 C48 36.87(17)
N3 P4 C49 C50 -98.88(17)
N3 P4 C49 C54 81.19(18)
N3 P3 C31 C36 -176.88(15)
N3 P3 C31 C32 0.91(19)
N3 P3 C25 C30 -95.96(19)
N3 P3 C25 C26 81.5(2)
N2 P1 C67 C72 -136.29(15)
N2 P1 C67 C68 39.40(19)
N2 P1 C7 C12 43.04(17)
N2 P1 C7 C8 -148.61(15)
N2 P2 C13 C18 -154.16(14)
N2 P2 C13 C14 29.57(18)
N2 P2 C19 C24 54.36(19)
N2 P2 C19 C20 -126.97(19)
C31 P3 N3 P4 -130.5(2)
C31 P3 C25 C30 156.30(16)
C31 P3 C25 C26 -26.29(19)
C31 C36 C35 C34 0.0
C36 C31 C32 C33 0.0
C36 C35 C34 C33 0.0
C35 C34 C33 C32 0.0
C34 C33 C32 C31 0.0
C32 C31 C36 C35 0.0
C2 C3 C4 C5 0.0
C3 C2 C1 P6 -175.93(19)
C3 C2 C1 C6 0.0
C3 C4 C5 C6 0.0
C4 C5 C6 C1 0.0
C5 C6 C1 P6 176.04(18)
C5 C6 C1 C2 0.0
C1 P6 N1 P5 124.45(19)
C1 P6 C37 C42 -29.30(16)
C1 P6 C37 C38 158.55(13)
C1 C2 C3 C4 0.0
C15 C16 C17 C18 0.0
C16 C15 C14 C13 0.0
C16 C17 C18 C13 0.0
C17 C18 C13 P2 -176.33(17)
C17 C18 C13 C14 0.0
C18 C13 C14 C15 0.0
C13 P2 N2 P1 124.42(18)
C13 P2 C19 C24 162.78(16)
C13 P2 C19 C20 -18.6(2)
C14 C15 C16 C17 0.0
C56 C57 C58 C59 0.0
C57 C56 C55 P5 177.96(17)
C57 C56 C55 C60 0.0
C57 C58 C59 C60 0.0
C58 C59 C60 C55 0.0
C59 C60 C55 P5 -177.88(18)
C59 C60 C55 C56 0.0
C55 P5 N1 P6 150.90(18)
C55 P5 C61 C62 91.87(16)
C55 P5 C61 C66 -88.80(15)
C55 C56 C57 C58 0.0
C46 C45 C44 C43 0.0
C45 C46 C47 C48 0.0
C45 C44 C43 P4 -167.76(17)
C45 C44 C43 C48 0.0
C44 C43 C48 C47 0.0
C43 P4 N3 P3 -114.0(2)
C43 P4 C49 C50 151.44(14)
C43 P4 C49 C54 -28.48(17)
C43 C48 C47 C46 0.0
C47 C46 C45 C44 0.0
C69 C70 C71 C72 0.0
C70 C69 C68 C67 0.0
C70 C71 C72 C67 0.0
C71 C72 C67 P1 175.82(18)
C71 C72 C67 C68 0.0
C72 C67 C68 C69 0.0
C67 P1 N2 P2 99.54(19)
C67 P1 C7 C12 153.64(13)
C67 P1 C7 C8 -38.00(15)
C68 C69 C70 C71 0.0
C9 C10 C11 C12 0.0
C10 C9 C8 C7 0.0
C10 C11 C12 C7 0.0
C11 C12 C7 P1 168.32(17)
C11 C12 C7 C8 0.0
C12 C7 C8 C9 0.0
C7 P1 N2 P2 -151.03(18)
C7 P1 C67 C72 116.45(14)
C7 P1 C67 C68 -67.85(16)
C8 C9 C10 C11 0.0
C24 C23 C22 C21 0.0
C23 C24 C19 P2 178.7(2)
C23 C24 C19 C20 0.0
C23 C22 C21 C20 0.0
C22 C21 C20 C19 0.0
C21 C20 C19 P2 -178.6(2)
C21 C20 C19 C24 0.0
C19 P2 N2 P1 -131.52(18)
C19 P2 C13 C18 101.28(15)
C19 P2 C13 C14 -74.98(17)
C19 C24 C23 C22 0.0
C40 C41 C42 C37 0.0
C41 C40 C39 C38 0.0
C41 C42 C37 P6 -171.99(17)
C41 C42 C37 C38 0.0
C42 C37 C38 C39 0.0
C37 P6 N1 P5 -126.83(19)
C37 P6 C1 C2 -60.19(16)
C37 P6 C1 C6 123.82(14)
C37 C38 C39 C40 0.0
C39 C40 C41 C42 0.0
C64 C63 C62 C61 0.0
C63 C64 C65 C66 0.0
C63 C62 C61 P5 179.32(19)
C63 C62 C61 C66 0.0
C62 C61 C66 C65 0.0
C61 P5 N1 P6 -103.5(2)
C61 P5 C55 C56 57.47(15)
C61 P5 C55 C60 -124.62(15)
C61 C66 C65 C64 0.0
C65 C64 C63 C62 0.0
C52 C51 C50 C49 0.0
C51 C52 C53 C54 0.0
C51 C50 C49 P4 -179.93(18)
C51 C50 C49 C54 0.0
C50 C49 C54 C53 0.0
C49 P4 N3 P3 134.8(2)
C49 P4 C43 C44 -46.29(16)
C49 P4 C43 C48 145.75(14)
C49 C54 C53 C52 0.0
C53 C52 C51 C50 0.0
C27 C28 C29 C30 0.0
C28 C27 C26 C25 0.0
C28 C29 C30 C25 0.0
C29 C30 C25 P3 177.5(2)
C29 C30 C25 C26 0.0
C30 C25 C26 C27 0.0
C25 P3 N3 P4 123.5(2)
C25 P3 C31 C36 -69.39(15)
C25 P3 C31 C32 108.40(16)
C26 C27 C28 C29 0.0
